data_1509952
loop_
_publ_author_name
'Romanyuk, Ya.E.'
'Parasyuk, O.V.'
'Olekseyuk, I.D.'
'Gulay, L.D.'
'Piskach, L.V.'

_publ_section_title
;
 The (Ag2 Se) - (Hg Se) -(Ge Se2) system and crystal structures of the
 compounds
;
_journal_name_full 'Journal of Alloys Compd.'
_journal_page_first 135
_journal_page_last 144
_journal_paper_doi 10.1016/S0925-8388(02)01023-X
_journal_volume 351
_journal_year 2003
_chemical_formula_sum 'Ag6.504 Ge Hg0.912 Se6'
_chemical_name_systematic 'Ag6.504 Hg0.912 Ge Se6'
_space_group_IT_number 216
_symmetry_space_group_name_Hall 'F -4 2 3'
_symmetry_space_group_name_H-M 'F -4 3 m'
_cell_angle_alpha 90
_cell_angle_beta 90
_cell_angle_gamma 90
_cell_formula_units_Z 4
_cell_length_a 10.9026
_cell_length_b 10.9026
_cell_length_c 10.9026
_cell_volume 1295.956
_citation_journal_id_ASTM JALCEU
_cod_data_source_file silver3-x_248.cif
_cod_data_source_block Ag6.504Ge1Hg0.912Se6
_cod_original_formula_sum 'Ag6.504 Ge1 Hg0.912 Se6'
_cod_database_code 1509952

loop_
_symmetry_equiv_pos_as_xyz
x,y,z
y,-x,-z
-x,-y,z
-y,x,-z
x,-y,-z
-y,-x,z
-x,y,-z
y,x,z
z,x,y
x,-z,-y
-z,-x,y
-x,z,-y
z,-x,-y
-x,-z,y
-z,x,-y
x,z,y
y,z,x
y,-z,-x
-z,-y,x
-y,z,-x
z,y,x
-y,-z,x
-z,y,-x
z,-y,-x
x,y+1/2,z+1/2
y,-x+1/2,-z+1/2
-x,-y+1/2,z+1/2
-y,x+1/2,-z+1/2
x,-y+1/2,-z+1/2
-y,-x+1/2,z+1/2
-x,y+1/2,-z+1/2
y,x+1/2,z+1/2
z,x+1/2,y+1/2
x,-z+1/2,-y+1/2
-z,-x+1/2,y+1/2
-x,z+1/2,-y+1/2
z,-x+1/2,-y+1/2
-x,-z+1/2,y+1/2
-z,x+1/2,-y+1/2
x,z+1/2,y+1/2
y,z+1/2,x+1/2
y,-z+1/2,-x+1/2
-z,-y+1/2,x+1/2
-y,z+1/2,-x+1/2
z,y+1/2,x+1/2
-y,-z+1/2,x+1/2
-z,y+1/2,-x+1/2
z,-y+1/2,-x+1/2
x+1/2,y,z+1/2
y+1/2,-x,-z+1/2
-x+1/2,-y,z+1/2
-y+1/2,x,-z+1/2
x+1/2,-y,-z+1/2
-y+1/2,-x,z+1/2
-x+1/2,y,-z+1/2
y+1/2,x,z+1/2
z+1/2,x,y+1/2
x+1/2,-z,-y+1/2
-z+1/2,-x,y+1/2
-x+1/2,z,-y+1/2
z+1/2,-x,-y+1/2
-x+1/2,-z,y+1/2
-z+1/2,x,-y+1/2
x+1/2,z,y+1/2
y+1/2,z,x+1/2
y+1/2,-z,-x+1/2
-z+1/2,-y,x+1/2
-y+1/2,z,-x+1/2
z+1/2,y,x+1/2
-y+1/2,-z,x+1/2
-z+1/2,y,-x+1/2
z+1/2,-y,-x+1/2
x+1/2,y+1/2,z
y+1/2,-x+1/2,-z
-x+1/2,-y+1/2,z
-y+1/2,x+1/2,-z
x+1/2,-y+1/2,-z
-y+1/2,-x+1/2,z
-x+1/2,y+1/2,-z
y+1/2,x+1/2,z
z+1/2,x+1/2,y
x+1/2,-z+1/2,-y
-z+1/2,-x+1/2,y
-x+1/2,z+1/2,-y
z+1/2,-x+1/2,-y
-x+1/2,-z+1/2,y
-z+1/2,x+1/2,-y
x+1/2,z+1/2,y
y+1/2,z+1/2,x
y+1/2,-z+1/2,-x
-z+1/2,-y+1/2,x
-y+1/2,z+1/2,-x
z+1/2,y+1/2,x
-y+1/2,-z+1/2,x
-z+1/2,y+1/2,-x
z+1/2,-y+1/2,-x

loop_
_atom_site_label
_atom_site_type_symbol
_atom_site_fract_x
_atom_site_fract_y
_atom_site_fract_z
_atom_site_occupancy
_atom_site_U_iso_or_equiv
Hg1 Hg+1 0.4216 0.4216 0.225 0.076 0.0
Se3 Se-2 0 0 0 1 0.0
Se2 Se-2 0.25 0.25 0.25 1 0.0
Se1 Se-2 0.6265 0.6265 0.6265 1 0.0
Ge1 Ge+4 0.75 0.75 0.75 1 0.0
Ag2 Ag+1 0.365 0.411 0.259 0.145 0.0
Ag1 Ag+1 0.486 0.486 0.2202 0.252 0.0
